data_4000975
loop_
_publ_author_name
'Zhang, Qichun'
'Chung, In'
'Jang, Joon I.'
'Ketterson, John B.'
'Kanatzidis, Mercouri G.'

_publ_section_title
;
 A Polar and Chiral Indium Telluride Featuring Supertetrahedral T2
 Clusters and Nonlinear Optical Second Harmonic Generation
;
_journal_issue 1
_journal_name_full 'Chemistry of Materials'
_journal_page_first 12
_journal_paper_doi 10.1021/cm8027516
_journal_volume 21
_journal_year 2009
_chemical_formula_sum 'C11 H44 In6 N11 Te9'
_chemical_formula_weight 2167.89
_space_group_IT_number 169
_symmetry_cell_setting hexagonal
_symmetry_space_group_name_Hall 'P 61'
_symmetry_space_group_name_H-M 'P 61'
_atom_sites_solution_hydrogens geom
_atom_sites_solution_primary direct
_atom_sites_solution_secondary difmap
_audit_creation_method SHELXL-97
_cell_angle_alpha 90.00
_cell_angle_beta 90.00
_cell_angle_gamma 120.00
_cell_formula_units_Z 6
_cell_length_a 11.6147(2)
_cell_length_b 11.6147(2)
_cell_length_c 51.9135(15)
_cell_measurement_reflns_used 23365
_cell_measurement_temperature 100(2)
_cell_measurement_theta_max 23.27
_cell_measurement_theta_min 2.17
_cell_volume 6064.9(2)
_computing_cell_refinement 'STOE X-AREA'
_computing_data_collection 'STOE X-AREA'
_computing_data_reduction 'STOE X-RED'
_computing_molecular_graphics Diamond
_computing_publication_material 'Bruker SHELXTL'
_computing_structure_refinement 'SHELXL-97 (Sheldrick, 1997)'
_computing_structure_solution 'SHELXS-97 (Sheldrick, 1990)'
_diffrn_ambient_temperature 100(2)
_diffrn_detector_area_resol_mean 6.67
_diffrn_measured_fraction_theta_full 0.999
_diffrn_measured_fraction_theta_max 0.999
_diffrn_measurement_device_type IPDS2
_diffrn_measurement_method 'profile data from \w scan'
_diffrn_radiation_monochromator graphite
_diffrn_radiation_source 'fine-focus sealed tube'
_diffrn_radiation_type MoK\a
_diffrn_radiation_wavelength 0.71073
_diffrn_reflns_av_R_equivalents 0.1146
_diffrn_reflns_av_sigmaI/netI 0.0839
_diffrn_reflns_limit_h_max 11
_diffrn_reflns_limit_h_min -11
_diffrn_reflns_limit_k_max 11
_diffrn_reflns_limit_k_min -11
_diffrn_reflns_limit_l_max 49
_diffrn_reflns_limit_l_min -49
_diffrn_reflns_number 14038
_diffrn_reflns_theta_full 23.27
_diffrn_reflns_theta_max 20.00
_diffrn_reflns_theta_min 1.57
_diffrn_standards_interval_count 0.3
_diffrn_standards_interval_time 60
_exptl_absorpt_coefficient_mu 9.750
_exptl_absorpt_correction_T_max 0.5222
_exptl_absorpt_correction_T_min 0.3117
_exptl_absorpt_correction_type integration
_exptl_absorpt_process_details XRED32
_exptl_crystal_colour orange
_exptl_crystal_density_diffrn 3.512
_exptl_crystal_density_method 'not measured'
_exptl_crystal_description hexagonal
_exptl_crystal_F_000 5592
_exptl_crystal_size_max 0.075
_exptl_crystal_size_mid 0.049
_exptl_crystal_size_min 0.038
_refine_diff_density_max 2.062
_refine_diff_density_min -1.780
_refine_diff_density_rms 0.455
_refine_ls_abs_structure_details 'Flack H D (1983), Acta Cryst. A39, 876-881'
_refine_ls_abs_structure_Flack 0.0(2)
_refine_ls_extinction_method none
_refine_ls_goodness_of_fit_ref 1.169
_refine_ls_hydrogen_treatment none
_refine_ls_matrix_type full
_refine_ls_number_parameters 217
_refine_ls_number_reflns 3777
_refine_ls_number_restraints 1
_refine_ls_restrained_S_all 1.169
_refine_ls_R_factor_all 0.0864
_refine_ls_R_factor_gt 0.0772
_refine_ls_shift/su_max 0.108
_refine_ls_shift/su_mean 0.017
_refine_ls_structure_factor_coef Fsqd
_refine_ls_weighting_details 'calc w=1/[\s^2^(Fo^2^)+(0.0175P)^2^+942.1624P] where P=(Fo^2^+2Fc^2^)/3'
_refine_ls_weighting_scheme calc
_refine_ls_wR_factor_gt 0.1645
_refine_ls_wR_factor_ref 0.1735
_reflns_number_gt 3399
_reflns_number_total 3777
_reflns_threshold_expression >2sigma(I)
_cod_data_source_file cm8027516_si_002.cif
_cod_data_source_block 1s
_cod_depositor_comments
;
The following automatic conversions were performed:

'_symmetry_cell_setting' value 'Hexagonal' changed to 'hexagonal'
according to /home/saulius/struct/CIF-dictionaries/cif_core.dic
dictionary named 'cif_core.dic' version 2.4.2 from 2011-04-26.

Automatic conversion script
Id: cif_fix_values 1715 2011-07-08 13:25:40Z adriana 
;
_cod_original_sg_symbol_H-M P6(1)
_cod_database_code 4000975

loop_
_symmetry_equiv_pos_as_xyz
'x, y, z'
'-y, x-y, z+1/3'
'-x+y, -x, z+2/3'
'-x, -y, z+1/2'
'y, -x+y, z+5/6'
'x-y, x, z+1/6'

loop_
_atom_site_label
_atom_site_type_symbol
_atom_site_fract_x
_atom_site_fract_y
_atom_site_fract_z
_atom_site_U_iso_or_equiv
_atom_site_adp_type
_atom_site_occupancy
_atom_site_symmetry_multiplicity
_atom_site_calc_flag
_atom_site_refinement_flags
In1 In 2.14705(14) 1.14292(14) 0.00394(3) 0.0267(5) Uani 1 1 d .
In2 In 2.46740(14) 1.81770(14) 0.07447(2) 0.0203(5) Uani 1 1 d .
In3 In 2.28897(14) 1.57357(13) 0.01394(3) 0.0191(5) Uani 1 1 d .
In4 In 2.71411(13) 1.86911(14) 0.01510(3) 0.0215(5) Uani 1 1 d .
In5 In 2.41482(13) 1.98706(13) 0.00889(3) 0.0186(5) Uani 1 1 d .
In6 In 1.80295(14) 1.48619(15) 0.08034(3) 0.0274(5) Uani 1 1 d .
Te1 Te 1.94779(13) 0.88652(14) -0.00201(3) 0.0347(5) Uani 1 1 d .
Te2 Te 2.38953(13) 1.19271(14) -0.01315(2) 0.0301(5) Uani 1 1 d .
Te3 Te 2.08118(14) 1.33476(13) -0.00509(3) 0.0282(5) Uani 1 1 d .
Te4 Te 2.72229(13) 1.86925(14) 0.06894(3) 0.0266(5) Uani 1 1 d .
Te5 Te 2.26391(13) 1.56178(13) 0.06782(2) 0.0246(5) Uani 1 1 d .
Te6 Te 2.42048(13) 2.02113(13) 0.06248(2) 0.0234(5) Uani 1 1 d .
Te7 Te 2.53396(12) 1.61018(14) -0.00075(2) 0.0211(5) Uani 1 1 d .
Te8 Te 2.20919(13) 1.74231(13) -0.00590(3) 0.0227(5) Uani 1 1 d .
Te9 Te 2.66249(13) 2.04836(15) -0.00942(3) 0.0348(5) Uani 1 1 d .
N4 N 1.6628(12) 1.5189(13) 0.0555(3) 0.005(4) Uiso 1 1 d .
H4A H 1.6738 1.5997 0.0591 0.006 Uiso 1 1 calc R
H4B H 1.6844 1.5187 0.0389 0.006 Uiso 1 1 calc R
N21 N 2.4571(17) 1.8288(18) 0.1187(3) 0.037(5) Uiso 1 1 d .
H21A H 2.4717 1.7664 0.1258 0.045 Uiso 1 1 calc R
H21B H 2.5227 1.9087 0.1241 0.045 Uiso 1 1 calc R
C21 C 2.3268(19) 1.8091(19) 0.1285(4) 0.025(5) Uiso 1 1 d .
H21C H 2.2588 1.7864 0.1167 0.029 Uiso 1 1 calc R
N6 N 1.8982(19) 1.691(2) 0.1033(4) 0.050(6) Uiso 1 1 d .
H6A H 1.8501 1.7311 0.1007 0.060 Uiso 1 1 calc R
H6B H 1.8997 1.6763 0.1203 0.060 Uiso 1 1 calc R
N5 N 1.9775(16) 1.6189(16) 0.0576(3) 0.031(5) Uiso 1 1 d .
H5A H 2.0438 1.6023 0.0610 0.037 Uiso 1 1 calc R
H5B H 1.9579 1.6037 0.0407 0.037 Uiso 1 1 calc R
N11 N 2.1998(18) 1.1927(19) 0.0481(3) 0.043(6) Uiso 1 1 d .
H11A H 2.2668 1.1782 0.0522 0.052 Uiso 1 1 calc R
H11B H 2.2282 1.2794 0.0508 0.052 Uiso 1 1 calc R
N2 N 1.7594(17) 1.3087(18) 0.0575(4) 0.045(6) Uiso 1 1 d .
H2A H 1.6802 1.2391 0.0620 0.054 Uiso 1 1 calc R
H2B H 1.7580 1.3245 0.0405 0.054 Uiso 1 1 calc R
N22 N 2.353(2) 1.763(2) 0.1697(5) 0.090(9) Uiso 1 1 d .
H22A H 2.3909 1.7288 0.1609 0.108 Uiso 1 1 calc R
H22B H 2.3503 1.7573 0.1863 0.108 Uiso 1 1 calc R
C6 C 2.028(2) 1.770(2) 0.0939(4) 0.042(7) Uiso 1 1 d .
H6C H 2.0855 1.7394 0.1007 0.050 Uiso 1 1 calc R
H6D H 2.0626 1.8619 0.0993 0.050 Uiso 1 1 calc R
N1 N 1.9163(19) 1.3998(19) 0.1023(4) 0.049(6) Uiso 1 1 d .
H1A H 2.0036 1.4463 0.0986 0.059 Uiso 1 1 calc R
H1B H 1.9061 1.4035 0.1194 0.059 Uiso 1 1 calc R
C3 C 1.527(2) 1.449(2) 0.0908(4) 0.042(7) Uiso 1 1 d .
H3C H 1.4867 1.4915 0.0988 0.051 Uiso 1 1 calc R
C5 C 2.022(2) 1.7604(19) 0.0636(4) 0.024(6) Uiso 1 1 d .
H5C H 1.9595 1.7850 0.0568 0.029 Uiso 1 1 calc R
H5D H 2.1089 1.8186 0.0562 0.029 Uiso 1 1 calc R
C2 C 1.880(2) 1.279(2) 0.0641(4) 0.040(7) Uiso 1 1 d .
H2C H 1.8668 1.1973 0.0562 0.047 Uiso 1 1 calc R
H2D H 1.9667 1.3522 0.0593 0.047 Uiso 1 1 calc R
C4 C 1.517(3) 1.415(3) 0.0593(6) 0.086(11) Uiso 1 1 d .
H4C H 1.4972 1.3250 0.0557 0.103 Uiso 1 1 calc R
H4D H 1.4564 1.4351 0.0501 0.103 Uiso 1 1 calc R
N3 N 1.615(3) 1.401(3) 0.1051(5) 0.100(10) Uiso 1 1 d .
H3A H 1.5739 1.3116 0.1056 0.119 Uiso 1 1 calc R
H3B H 1.6343 1.4330 0.1212 0.119 Uiso 1 1 calc R
C1 C 1.861(3) 1.266(3) 0.0942(5) 0.060(8) Uiso 1 1 d .
H1C H 1.7677 1.2137 0.0987 0.072 Uiso 1 1 calc R
H1D H 1.9083 1.2248 0.1017 0.072 Uiso 1 1 calc R
C22 C 2.297(2) 1.825(2) 0.1578(4) 0.041(7) Uiso 1 1 d .
H22C H 2.3388 1.9173 0.1628 0.049 Uiso 1 1 calc R
H22D H 2.2026 1.7813 0.1612 0.049 Uiso 1 1 calc R
C11 C 2.084(3) 1.111(3) 0.0656(6) 0.077(10) Uiso 1 1 d .
H11C H 2.0599 1.0190 0.0634 0.093 Uiso 1 1 calc R
H11D H 2.0098 1.1197 0.0594 0.093 Uiso 1 1 calc R
C12 C 2.097(3) 1.140(3) 0.0945(5) 0.065(9) Uiso 1 1 d .
H12A H 2.1073 1.2266 0.0982 0.078 Uiso 1 1 calc R
H12B H 2.0219 1.0723 0.1040 0.078 Uiso 1 1 calc R
N12 N 2.214(3) 1.137(3) 0.1002(6) 0.106(11) Uiso 1 1 d .
H12C H 2.2556 1.1219 0.0881 0.127 Uiso 1 1 calc R
H12D H 2.2445 1.1511 0.1157 0.127 Uiso 1 1 calc R

loop_
_atom_site_aniso_label
_atom_site_aniso_U_11
_atom_site_aniso_U_22
_atom_site_aniso_U_33
_atom_site_aniso_U_23
_atom_site_aniso_U_13
_atom_site_aniso_U_12
In1 0.0403(7) 0.0348(7) 0.0185(7) 0.0050(7) 0.0083(7) 0.0289(5)
In2 0.0256(7) 0.0329(7) 0.0043(7) -0.0074(6) -0.0055(6) 0.0159(5)
In3 0.0246(7) 0.0197(7) 0.0122(7) -0.0052(6) -0.0032(6) 0.0105(5)
In4 0.0164(6) 0.0289(7) 0.0225(7) 0.0077(7) 0.0045(6) 0.0138(5)
In5 0.0195(6) 0.0224(6) 0.0156(8) 0.0034(6) 0.0037(6) 0.0118(5)
In6 0.0439(7) 0.0483(7) 0.0075(7) 0.0153(6) 0.0094(7) 0.0361(5)
Te1 0.0190(6) 0.0281(7) 0.0603(10) 0.0044(7) 0.0139(7) 0.0143(5)
Te2 0.0370(7) 0.0480(8) 0.0153(7) 0.0156(6) 0.0144(6) 0.0288(5)
Te3 0.0276(7) 0.0209(7) 0.0332(8) -0.0077(6) -0.0146(7) 0.0100(5)
Te4 0.0285(7) 0.0340(7) 0.0217(7) -0.0099(6) -0.0042(6) 0.0189(5)
Te5 0.0382(7) 0.0357(6) 0.0072(7) 0.0017(6) 0.0054(6) 0.0240(5)
Te6 0.0360(7) 0.0317(6) 0.0115(7) -0.0059(6) -0.0029(6) 0.0236(5)
Te7 0.0146(6) 0.0350(7) 0.0082(7) -0.0035(6) -0.0023(6) 0.0084(5)
Te8 0.0208(6) 0.0282(7) 0.0157(7) -0.0001(6) -0.0017(6) 0.0098(5)
Te9 0.0249(6) 0.0431(7) 0.0423(9) 0.0219(7) 0.0202(7) 0.0214(5)

loop_
_atom_type_symbol
_atom_type_description
_atom_type_scat_dispersion_real
_atom_type_scat_dispersion_imag
_atom_type_scat_source
C C 0.0033 0.0016 'International Tables Vol C Tables 4.2.6.8 and 6.1.1.4'
H H 0.0000 0.0000 'International Tables Vol C Tables 4.2.6.8 and 6.1.1.4'
N N 0.0061 0.0033 'International Tables Vol C Tables 4.2.6.8 and 6.1.1.4'
In In -0.7276 1.3100 'International Tables Vol C Tables 4.2.6.8 and 6.1.1.4'
Te Te -0.5308 1.6751 'International Tables Vol C Tables 4.2.6.8 and 6.1.1.4'

loop_
_geom_angle_atom_site_label_1
_geom_angle_atom_site_label_2
_geom_angle_atom_site_label_3
_geom_angle
_geom_angle_site_symmetry_1
_geom_angle_site_symmetry_3
N11 In1 Te2 98.6(5) . .
N11 In1 Te1 110.6(4) . .
Te2 In1 Te1 114.70(8) . .
N11 In1 Te3 96.4(6) . .
Te2 In1 Te3 116.87(6) . .
Te1 In1 Te3 116.12(7) . .
N21 In2 Te4 100.0(5) . .
N21 In2 Te5 98.4(4) . .
Te4 In2 Te5 118.53(8) . .
N21 In2 Te6 98.0(6) . .
Te4 In2 Te6 116.59(6) . .
Te5 In2 Te6 118.01(7) . .
Te8 In3 Te7 118.29(6) . .
Te8 In3 Te3 98.24(6) . .
Te7 In3 Te3 111.52(7) . .
Te8 In3 Te5 110.12(7) . .
Te7 In3 Te5 110.84(7) . .
Te3 In3 Te5 106.67(6) . .
Te9 In4 Te1 111.93(6) . 1_665
Te9 In4 Te7 110.43(7) . .
Te1 In4 Te7 99.41(7) 1_665 .
Te9 In4 Te4 118.84(8) . .
Te1 In4 Te4 106.81(7) 1_665 .
Te7 In4 Te4 107.57(6) . .
Te8 In5 Te9 115.07(7) . .
Te8 In5 Te2 111.14(7) . 1_565
Te9 In5 Te2 100.35(6) . 1_565
Te8 In5 Te6 111.66(6) . .
Te9 In5 Te6 110.90(6) . .
Te2 In5 Te6 106.90(7) 1_565 .
N5 In6 N2 93.8(7) . .
N5 In6 N4 93.8(6) . .
N2 In6 N4 90.2(7) . .
N5 In6 N3 163.5(10) . .
N2 In6 N3 100.0(9) . .
N4 In6 N3 77.3(9) . .
N5 In6 N1 92.6(7) . .
N2 In6 N1 77.0(8) . .
N4 In6 N1 166.0(6) . .
N3 In6 N1 99.3(10) . .
N5 In6 N6 76.2(7) . .
N2 In6 N6 167.7(7) . .
N4 In6 N6 97.6(7) . .
N3 In6 N6 91.0(9) . .
N1 In6 N6 96.0(8) . .
In1 Te1 In4 108.04(8) . 1_445
In1 Te2 In5 102.98(6) . 1_545
In1 Te3 In2 107.09(7) . .
In3 Te7 In4 104.09(7) . .
In3 Te8 In5 101.75(6) . .
In2 Te5 In3 93.46(5) . .
In2 Te4 In4 94.14(6) . .
In2 Te6 In5 95.97(7) . .
In4 Te9 In5 103.80(6) . .
C4 N4 In6 113.8(17) . .
C21 N21 In3 113.9(13) . .
N21 C21 C22 124.4(18) . .
C6 N6 In6 107.2(16) . .
C5 N5 In6 110.7(13) . .
C11 N11 In1 113.0(14) . .
C2 N2 In6 105.2(12) . .
N6 C6 C5 107.7(17) . .
C1 N1 In6 106.6(17) . .
N3 C3 C4 111(3) . .
N5 C5 C6 105.6(17) . .
C1 C2 N2 98(2) . .
N4 C4 C3 91.0(18) . .
C3 N3 In6 103.2(16) . .
N1 C1 C2 103(2) . .
N22 C22 C21 101(2) . .
N11 C11 C12 120(2) . .
N12 C12 C11 101(3) . .

loop_
_geom_bond_atom_site_label_1
_geom_bond_atom_site_label_2
_geom_bond_distance
_geom_bond_site_symmetry_2
In1 N11 2.370(18) .
In1 Te2 2.725(2) .
In1 Te1 2.7254(18) .
In1 Te3 2.734(3) .
In2 N21 2.309(18) .
In2 Te4 2.726(2) .
In2 Te5 2.7415(17) .
In2 Te6 2.749(3) .
In3 Te8 2.753(2) .
In3 Te7 2.766(2) .
In3 Te3 2.7928(17) .
In3 Te8 2.8080(19) .
In4 Te9 2.750(3) .
In4 Te1 2.765(2) 1_665
In4 Te7 2.7941(18) .
In4 Te4 2.797(2) .
In5 Te8 2.7542(17) .
In5 Te9 2.764(2) .
In5 Te2 2.793(2) 1_565
In5 Te6 2.8061(18) .
In6 N5 2.182(16) .
In6 N2 2.21(2) .
In6 N4 2.252(16) .
In6 N3 2.29(3) .
In6 N1 2.32(2) .
In6 N6 2.38(2) .
Te1 In4 2.765(2) 1_445
Te2 In5 2.793(2) 1_545
N4 C4 1.52(3) .
N21 C21 1.50(3) .
C21 C22 1.59(3) .
N6 C6 1.40(3) .
N5 C5 1.49(3) .
N11 C11 1.50(3) .
N2 C2 1.64(4) .
N22 C22 1.33(4) .
C6 C5 1.58(3) .
N1 C1 1.42(3) .
C3 N3 1.58(4) .
C3 C4 1.67(4) .
C2 C1 1.57(3) .
C11 C12 1.53(4) .
C12 N12 1.40(5) .
